data_4508682
loop_
_publ_author_name
'Yuge, Tetsuharu'
'Miyata, Mikiji'
'Tohnai, Norimitsu'

_publ_section_title
;
 Novel Design of Tunable Organic Clay Mimic Structures Based on the
 Connection of One-Dimensional Supramolecular Synthons
;
_journal_issue 6
_journal_name_full 'Crystal Growth &amp; Design'
_journal_page_first 1271
_journal_paper_doi 10.1021/cg0600851
_journal_volume 6
_journal_year 2006
_chemical_formula_sum 'C12 H18 N O2'
_chemical_formula_weight 208.28
_space_group_IT_number 15
_symmetry_cell_setting monoclinic
_symmetry_Int_Tables_number 15
_symmetry_space_group_name_Hall '-C 2yc'
_symmetry_space_group_name_H-M 'C 1 2/c 1'
_cell_angle_alpha 90
_cell_angle_beta 89.73(2)
_cell_angle_gamma 90
_cell_formula_units_Z 8
_cell_length_a 17.146(4)
_cell_length_b 6.448(1)
_cell_length_c 22.899(5)
_cell_measurement_reflns_used 8933
_cell_measurement_temperature 297.2
_cell_measurement_theta_max 68.2
_cell_measurement_theta_min 3.9
_cell_volume 2531.6(9)
_computing_cell_refinement PROCESS-AUTO
_computing_data_collection PROCESS-AUTO
_computing_data_reduction 'teXsan Ver. 1.10'
_computing_publication_material 'teXsan Ver. 1.10'
_computing_structure_refinement 'teXsan Ver. 1.10'
_computing_structure_solution SIR92
_diffrn_measured_fraction_theta_full 0.9443
_diffrn_measured_fraction_theta_max 0.9443
_diffrn_measurement_device_type 'Rigaku RAXIS-RAPID Imaging Plate'
_diffrn_measurement_method \w
_diffrn_radiation_type 'Cu K\a'
_diffrn_radiation_wavelength 1.5419
_diffrn_reflns_av_R_equivalents 0.112
_diffrn_reflns_limit_h_max 20
_diffrn_reflns_limit_h_min 0
_diffrn_reflns_limit_k_max 6
_diffrn_reflns_limit_k_min 0
_diffrn_reflns_limit_l_max 27
_diffrn_reflns_limit_l_min -27
_diffrn_reflns_number 11776
_diffrn_reflns_theta_full 68.21
_diffrn_reflns_theta_max 68.21
_exptl_absorpt_coefficient_mu 0.593
_exptl_absorpt_correction_T_max 0.870
_exptl_absorpt_correction_T_min 0.679
_exptl_absorpt_correction_type integration
_exptl_absorpt_process_details '(Higashi, 1999)'
_exptl_crystal_colour colorless
_exptl_crystal_density_diffrn 1.093
_exptl_crystal_density_method 'not measured'
_exptl_crystal_description platelet
_exptl_crystal_size_max 1.000
_exptl_crystal_size_mid 0.700
_exptl_crystal_size_min 0.050
_refine_diff_density_max 0.34
_refine_diff_density_min -0.39
_refine_ls_extinction_method none
_refine_ls_goodness_of_fit_ref 1.619
_refine_ls_hydrogen_treatment noref
_refine_ls_number_parameters 136
_refine_ls_number_reflns 2188
_refine_ls_R_factor_gt 0.1182
_refine_ls_shift/su_max 0.0004
_refine_ls_structure_factor_coef Fsqd
_refine_ls_weighting_details 'w = 1/[\s^2^(Fo^2^) + (0.05000(Max(Fo^2^,0) + 2Fc^2^)/3)^2^]'
_refine_ls_weighting_scheme calc
_refine_ls_wR_factor_ref 0.3328
_reflns_number_gt 1039
_reflns_number_total 2188
_reflns_threshold_expression F^2^>2.0\s(F^2^)
_cod_data_source_file cg0600851sup2.cif
_cod_data_source_block BPDCA_tAm_
_cod_original_cell_volume 2531.4(9)
_cod_original_formula_sum 'C12 H18 N O2 '
_cod_database_code 4508682

loop_
_symmetry_equiv_pos_as_xyz
x,y,z
-x,y,1/2-z
-x,-y,-z
x,-y,1/2+z
1/2+x,1/2+y,z
1/2-x,1/2+y,1/2-z
1/2-x,1/2-y,-z
1/2+x,1/2-y,1/2+z

loop_
_atom_site_label
_atom_site_type_symbol
_atom_site_fract_x
_atom_site_fract_y
_atom_site_fract_z
_atom_site_U_iso_or_equiv
_atom_site_adp_type
_atom_site_occupancy
_atom_site_calc_flag
O(1) O 0.8306(2) 0.5389(5) 0.1544(2) 0.111(1) Uani 1.00 d
O(2) O 0.7965(2) 0.2337(4) 0.1912(1) 0.0844(9) Uani 1.00 d
N(1) N 1.2267(2) 0.3374(5) 0.1924(1) 0.076(1) Uani 1.00 d
C(1) C 0.8326(3) 0.3461(7) 0.1543(2) 0.076(1) Uani 1.00 d
C(2) C 0.8794(2) 0.2403(6) 0.1077(2) 0.068(1) Uani 1.00 d
C(3) C 0.9004(3) 0.3438(8) 0.0582(2) 0.094(2) Uani 1.00 d
C(4) C 0.9476(3) 0.2501(8) 0.0160(2) 0.097(2) Uani 1.00 d
C(5) C 0.9745(2) 0.0494(7) 0.0228(2) 0.0635(9) Uani 1.00 d
C(6) C 0.9531(3) -0.0547(7) 0.0730(2) 0.083(1) Uani 1.00 d
C(7) C 0.9051(3) 0.0386(7) 0.1143(2) 0.081(1) Uani 1.00 d
C(8) C 1.1498(3) 0.334(1) 0.1600(3) 0.130(2) Uani 1.00 d
C(9) C 1.0964(5) 0.501(1) 0.1874(4) 0.184(4) Uani 1.00 d
C(10) C 1.1162(5) 0.112(1) 0.1734(5) 0.202(4) Uani 1.00 d
C(11) C 1.1593(9) 0.390(2) 0.0994(5) 0.258(6) Uani 1.00 d
C(12) C 1.209(1) 0.273(4) 0.0663(7) 0.39(1) Uani 1.00 d
H(1) H 0.8826 0.4817 0.0522 0.1128 Uiso 1.00 calc
H(2) H 0.9614 0.3259 -0.0180 0.1164 Uiso 1.00 calc
H(3) H 0.9714 -0.1917 0.0795 0.0996 Uiso 1.00 calc
H(4) H 0.8896 -0.0380 0.1478 0.0975 Uiso 1.00 calc
H(5) H 1.2171 0.3247 0.2332 0.0917 Uiso 1.00 calc
H(6) H 1.2583 0.2251 0.1796 0.0917 Uiso 1.00 calc
H(7) H 1.2527 0.4646 0.1848 0.0917 Uiso 1.00 calc
H(8) H 1.0867 0.4688 0.2271 0.2208 Uiso 1.00 calc
H(9) H 1.1213 0.6326 0.1846 0.2208 Uiso 1.00 calc
H(10) H 1.0484 0.5054 0.1667 0.2208 Uiso 1.00 calc
H(11) H 1.0689 0.0932 0.1525 0.2396 Uiso 1.00 calc
H(12) H 1.1063 0.0993 0.2140 0.2396 Uiso 1.00 calc
H(13) H 1.1528 0.0099 0.1615 0.2396 Uiso 1.00 calc
H(14) H 1.1787 0.5292 0.0984 0.3124 Uiso 1.00 calc
H(15) H 1.1094 0.3866 0.0818 0.3124 Uiso 1.00 calc
H(16) H 1.1889 0.1328 0.0650 0.4722 Uiso 1.00 calc
H(17) H 1.2589 0.2689 0.0842 0.4722 Uiso 1.00 calc
H(18) H 1.2126 0.3254 0.0284 0.4722 Uiso 1.00 calc

loop_
_atom_site_aniso_label
_atom_site_aniso_U_11
_atom_site_aniso_U_22
_atom_site_aniso_U_33
_atom_site_aniso_U_12
_atom_site_aniso_U_13
_atom_site_aniso_U_23
O(1) 0.151(3) 0.064(1) 0.117(3) 0.010(2) 0.065(2) -0.013(2)
O(2) 0.114(2) 0.061(2) 0.077(2) -0.003(2) 0.043(1) -0.011(1)
N(1) 0.095(2) 0.064(2) 0.070(2) -0.001(2) 0.016(1) -0.003(2)
C(1) 0.094(3) 0.061(2) 0.072(2) -0.004(2) 0.023(2) -0.011(2)
C(2) 0.073(2) 0.066(2) 0.065(2) -0.006(2) 0.017(2) -0.007(2)
C(3) 0.129(4) 0.076(3) 0.077(3) 0.027(3) 0.050(2) 0.013(2)
C(4) 0.143(4) 0.075(2) 0.072(3) 0.032(3) 0.051(3) 0.014(2)
C(5) 0.065(2) 0.068(2) 0.058(2) -0.006(2) 0.010(2) -0.007(2)
C(6) 0.105(3) 0.068(3) 0.075(2) 0.025(3) 0.031(2) 0.015(2)
C(7) 0.106(3) 0.075(2) 0.062(2) 0.018(2) 0.027(2) 0.007(2)
C(8) 0.103(3) 0.125(4) 0.163(5) -0.021(3) -0.048(3) 0.027(4)
C(9) 0.136(5) 0.112(6) 0.30(1) 0.027(4) -0.007(7) 0.043(6)
C(10) 0.164(7) 0.115(5) 0.33(1) -0.054(5) -0.102(8) 0.025(7)
C(11) 0.31(2) 0.32(2) 0.145(6) -0.02(1) -0.097(8) 0.037(9)
C(12) 0.40(2) 0.59(4) 0.19(1) 0.18(2) -0.02(1) -0.07(2)

loop_
_atom_type_symbol
_atom_type_description
_atom_type_scat_dispersion_real
_atom_type_scat_dispersion_imag
_atom_type_scat_source
C C 0.018 0.009
;International Tables for Crystallography
(1992, Vol. C, Tables 4.2.6.8 and 6.1.1.1)
;
H H 0.000 0.000
;International Tables for Crystallography
(1992, Vol. C, Table 6.1.1.2)
;
O O 0.049 0.032
;International Tables for Crystallography
(1992, Vol. C, Tables 4.2.6.8 and 6.1.1.1)
;
N N 0.031 0.018
;International Tables for Crystallography
(1992, Vol. C, Tables 4.2.6.8 and 6.1.1.1)
;

loop_
_geom_angle_atom_site_label_1
_geom_angle_atom_site_label_2
_geom_angle_atom_site_label_3
_geom_angle
_geom_angle_site_symmetry_2
_geom_angle_site_symmetry_3
_geom_angle_publ_flag
O(1) C(1) O(2) 123.7(5) 1_555 1_555 yes
O(1) C(1) C(2) 118.2(5) 1_555 1_555 yes
O(2) C(1) C(2) 118.1(5) 1_555 1_555 yes
C(1) C(2) C(3) 120.6(5) 1_555 1_555 yes
C(1) C(2) C(7) 121.4(5) 1_555 1_555 yes
C(3) C(2) C(7) 118.0(5) 1_555 1_555 yes
C(2) C(3) C(4) 121.0(6) 1_555 1_555 yes
C(3) C(4) C(5) 121.3(5) 1_555 1_555 yes
C(4) C(5) C(5) 120.8(6) 1_555 3_755 yes
C(4) C(5) C(6) 117.5(5) 1_555 1_555 yes
C(5) C(5) C(6) 121.7(6) 1_555 1_555 yes
C(5) C(6) C(7) 120.8(5) 1_555 1_555 yes
C(2) C(7) C(6) 121.4(5) 1_555 1_555 yes
N(1) C(8) C(9) 107.8(7) 1_555 1_555 yes
N(1) C(8) C(10) 103.8(6) 1_555 1_555 yes
N(1) C(8) C(11) 111.9(9) 1_555 1_555 yes
C(9) C(8) C(10) 109.9(8) 1_555 1_555 yes
C(9) C(8) C(11) 106(1) 1_555 1_555 yes
C(10) C(8) C(11) 117(1) 1_555 1_555 yes
C(8) C(11) C(12) 117(1) 1_555 1_555 yes

loop_
_geom_bond_atom_site_label_1
_geom_bond_atom_site_label_2
_geom_bond_distance
_geom_bond_site_symmetry_2
_geom_bond_publ_flag
O(1) C(1) 1.243(7) . yes
O(2) C(1) 1.272(6) . yes
N(1) C(8) 1.516(8) . yes
C(1) C(2) 1.497(7) . yes
C(2) C(3) 1.361(7) . yes
C(2) C(7) 1.382(8) . yes
C(3) C(4) 1.395(7) . yes
C(4) C(5) 1.383(8) . yes
C(5) C(5) 1.502(9) 3_755 yes
C(5) C(6) 1.379(7) . yes
C(6) C(7) 1.388(7) . yes
C(8) C(9) 1.548(7) . yes
C(8) C(10) 1.57(1) . yes
C(8) C(11) 1.44(2) . yes
C(11) C(12) 1.371(8) . yes

loop_
_geom_contact_atom_site_label_1
_geom_contact_atom_site_label_2
_geom_contact_distance
_geom_contact_site_symmetry_2
O(1) N(1) 2.761(6) 5_455
O(1) C(12) 3.27(2) 5_455
O(1) C(7) 3.584(8) 1_565
O(2) N(1) 2.775(5) 2_755
O(2) N(1) 2.822(6) 5_445
O(2) C(10) 3.54(1) 2_755
O(2) C(8) 3.592(10) 2_755
C(12) C(12) 3.35(4) 7_755

loop_
_geom_torsion_atom_site_label_1
_geom_torsion_atom_site_label_2
_geom_torsion_atom_site_label_3
_geom_torsion_atom_site_label_4
_geom_torsion
_geom_torsion_site_symmetry_1
_geom_torsion_site_symmetry_2
_geom_torsion_site_symmetry_3
_geom_torsion_site_symmetry_4
_geom_torsion_publ_flag
O(1) C(1) C(2) C(3) -18.2(9) 1_555 1_555 1_555 1_555 yes
O(1) C(1) C(2) C(7) 159.2(6) 1_555 1_555 1_555 1_555 yes
O(2) C(1) C(2) C(3) 161.0(6) 1_555 1_555 1_555 1_555 yes
O(2) C(1) C(2) C(7) -21.5(8) 1_555 1_555 1_555 1_555 yes
N(1) C(8) C(11) C(12) 58(2) 1_555 1_555 1_555 1_555 yes
C(1) C(2) C(3) C(4) 176.4(6) 1_555 1_555 1_555 1_555 yes
C(1) C(2) C(7) C(6) -175.3(5) 1_555 1_555 1_555 1_555 yes
C(2) C(3) C(4) C(5) 0(1) 1_555 1_555 1_555 1_555 yes
C(2) C(7) C(6) C(5) -2.4(9) 1_555 1_555 1_555 1_555 yes
C(3) C(2) C(7) C(6) 2.2(9) 1_555 1_555 1_555 1_555 yes
C(3) C(4) C(5) C(5) -179.7(6) 1_555 1_555 1_555 3_755 yes
C(3) C(4) C(5) C(6) -0.3(10) 1_555 1_555 1_555 1_555 yes
C(4) C(3) C(2) C(7) -1.1(10) 1_555 1_555 1_555 1_555 yes
C(4) C(5) C(5) C(4) -180.0 1_555 1_555 3_755 3_755 yes
C(4) C(5) C(5) C(6) 0(1) 1_555 1_555 3_755 3_755 yes
C(4) C(5) C(6) C(7) 1.3(8) 1_555 1_555 1_555 1_555 yes
C(5) C(5) C(6) C(7) 179.2(6) 1_555 3_755 3_755 3_755 yes
C(6) C(5) C(5) C(6) 180.0 1_555 1_555 3_755 3_755 yes
C(9) C(8) C(11) C(12) 175(2) 1_555 1_555 1_555 1_555 yes
C(10) C(8) C(11) C(12) -61(2) 1_555 1_555 1_555 1_555 yes
